data_7004640
loop_
_publ_author_name
'Griffith, Darren'
'Chopra, Atish'
'M\"uller-Bunz, Helge'
'Marmion, Celine J.'

_publ_section_title
;
 The reduction of platinum(IV) and palladium(IV) ions by
 2,6-pyridinedihydroxamic acid
;
_journal_issue 48
_journal_name_full 'Dalton Transactions'
_journal_page_first 6933
_journal_page_last 6939
_journal_paper_doi 10.1039/b809584a
_journal_year 2008
_chemical_formula_moiety 'C14 H8 N O8 Pt, 2 (H2 O)'
_chemical_formula_sum 'C14 H12 N2 O10 Pt'
_chemical_formula_weight 563.35
_chemical_name_systematic
;
?
;
_space_group_IT_number 2
_symmetry_cell_setting triclinic
_symmetry_space_group_name_Hall '-P 1'
_symmetry_space_group_name_H-M 'P -1'
_atom_sites_solution_hydrogens geom
_atom_sites_solution_primary direct
_atom_sites_solution_secondary difmap
_audit_creation_method SHELXL-97
_cell_angle_alpha 84.536(3)
_cell_angle_beta 88.206(3)
_cell_angle_gamma 72.512(3)
_cell_formula_units_Z 2
_cell_length_a 7.8165(11)
_cell_length_b 10.2605(15)
_cell_length_c 10.4094(15)
_cell_measurement_reflns_used 5442
_cell_measurement_temperature 100(2)
_cell_measurement_theta_max 28.13
_cell_measurement_theta_min 2.73
_cell_volume 792.6(2)
_computing_cell_refinement 'Bruker SMART'
_computing_data_collection 'Bruker SMART'
_computing_data_reduction 'Bruker SAINT'
_computing_molecular_graphics 'Bruker SHELXTL'
_computing_publication_material 'Bruker SHELXTL'
_computing_structure_refinement 'SHELXL-97 (Sheldrick, 1997)'
_computing_structure_solution 'SHELXS-97 (Sheldrick, 1990)'
_diffrn_ambient_temperature 100(2)
_diffrn_measured_fraction_theta_full 0.995
_diffrn_measured_fraction_theta_max 0.926
_diffrn_measurement_device_type 'CCD area detector'
_diffrn_measurement_method 'phi and omega scans'
_diffrn_radiation_monochromator graphite
_diffrn_radiation_source 'fine-focus sealed tube'
_diffrn_radiation_type MoK\a
_diffrn_radiation_wavelength 0.71073
_diffrn_reflns_av_R_equivalents 0.0442
_diffrn_reflns_av_sigmaI/netI 0.0457
_diffrn_reflns_limit_h_max 11
_diffrn_reflns_limit_h_min -11
_diffrn_reflns_limit_k_max 15
_diffrn_reflns_limit_k_min -14
_diffrn_reflns_limit_l_max 15
_diffrn_reflns_limit_l_min -15
_diffrn_reflns_number 18597
_diffrn_reflns_theta_full 30.00
_diffrn_reflns_theta_max 31.65
_diffrn_reflns_theta_min 1.97
_exptl_absorpt_coefficient_mu 8.915
_exptl_absorpt_correction_T_max 0.8418
_exptl_absorpt_correction_T_min 0.5510
_exptl_absorpt_correction_type multi-scan
_exptl_absorpt_process_details SADABS
_exptl_crystal_colour colourless
_exptl_crystal_density_diffrn 2.360
_exptl_crystal_density_method 'not measured'
_exptl_crystal_description plate
_exptl_crystal_F_000 536
_exptl_crystal_size_max 0.15
_exptl_crystal_size_mid 0.15
_exptl_crystal_size_min 0.02
_refine_diff_density_max 4.841
_refine_diff_density_min -2.855
_refine_diff_density_rms 0.258
_refine_ls_extinction_method none
_refine_ls_goodness_of_fit_ref 1.115
_refine_ls_hydrogen_treatment mixed
_refine_ls_matrix_type full
_refine_ls_number_parameters 258
_refine_ls_number_reflns 4957
_refine_ls_number_restraints 76
_refine_ls_restrained_S_all 1.109
_refine_ls_R_factor_all 0.0441
_refine_ls_R_factor_gt 0.0362
_refine_ls_shift/su_max 0.001
_refine_ls_shift/su_mean 0.000
_refine_ls_structure_factor_coef Fsqd
_refine_ls_weighting_details 'calc w=1/[\s^2^(Fo^2^)+(0.0437P)^2^+0.6863P] where P=(Fo^2^+2Fc^2^)/3'
_refine_ls_weighting_scheme calc
_refine_ls_wR_factor_gt 0.0786
_refine_ls_wR_factor_ref 0.0805
_reflns_number_gt 4429
_reflns_number_total 4957
_reflns_threshold_expression >2sigma(I)
_cod_data_source_file b809584a.txt
_cod_data_source_block nol32
_cod_depositor_comments
;
The following automatic conversions were performed:
'_symmetry_cell_setting' value 'Triclinic' changed to 'triclinic'
according to '/home/saulius/struct/CIF-dictionaries/cif_core.dic'
dictionary named 'cif_core.dic' version 2.4.1 from 2010-06-29.

Automatic conversion script
Id: cif_fix_enum 1527 2010-12-29 10:47:43Z saulius 
;
_cod_original_sg_symbol_H-M P-1
_cod_database_code 7004640

loop_
_symmetry_equiv_pos_as_xyz
'x, y, z'
'-x, -y, -z'

loop_
_atom_site_label
_atom_site_type_symbol
_atom_site_fract_x
_atom_site_fract_y
_atom_site_fract_z
_atom_site_U_iso_or_equiv
_atom_site_adp_type
_atom_site_occupancy
_atom_site_symmetry_multiplicity
_atom_site_calc_flag
_atom_site_refinement_flags
_atom_site_disorder_assembly
_atom_site_disorder_group
O1 O 0.3159(5) 0.4239(4) 0.4495(3) 0.0162(7) Uani 1 1 d D . .
H1O1 H 0.390(7) 0.345(3) 0.458(7) 0.024 Uiso 1 1 d D . .
H2O1 H 0.365(8) 0.481(5) 0.417(6) 0.024 Uiso 1 1 d D . .
O2 O 0.6160(5) 0.0204(4) 0.1265(4) 0.0159(7) Uani 1 1 d D . .
H1O2 H 0.684(7) -0.060(3) 0.130(6) 0.024 Uiso 1 1 d D . .
H2O2 H 0.637(9) 0.058(6) 0.056(4) 0.024 Uiso 1 1 d D . .
Pt Pt 0.89552(2) 0.213148(17) 0.191138(16) 0.00909(6) Uani 1 1 d U . .
N1 N 0.8238(5) 0.3915(4) 0.0810(4) 0.0110(7) Uani 1 1 d U . .
C1 C 0.8970(5) 0.3837(5) -0.0349(4) 0.0102(8) Uani 1 1 d U . .
C6 C 1.0444(6) 0.2489(5) -0.0521(5) 0.0116(8) Uani 1 1 d U . .
O3 O 1.0787(5) 0.1646(4) 0.0506(3) 0.0143(7) Uani 1 1 d U . .
O4 O 1.1308(5) 0.2297(4) -0.1526(3) 0.0159(7) Uani 1 1 d U . .
C2 C 0.8431(7) 0.4824(5) -0.1381(5) 0.0138(9) Uani 1 1 d U . .
H2 H 0.8953 0.4695 -0.2214 0.017 Uiso 1 1 calc R . .
C3 C 0.7074(7) 0.6025(5) -0.1131(5) 0.0159(9) Uani 1 1 d U . .
H3 H 0.6637 0.6736 -0.1799 0.019 Uiso 1 1 calc R . .
C4 C 0.6381(7) 0.6155(5) 0.0108(5) 0.0152(9) Uani 1 1 d U . .
H4 H 0.5466 0.6962 0.0297 0.018 Uiso 1 1 calc R . .
C5 C 0.7027(6) 0.5103(5) 0.1068(5) 0.0126(8) Uani 1 1 d U . .
C7 C 0.6438(7) 0.5330(5) 0.2449(5) 0.0138(8) Uani 1 1 d U . .
O5 O 0.7783(5) 0.5096(4) 0.3227(3) 0.0150(7) Uani 1 1 d U . .
H1O5 H 0.7399 0.5291 0.3969 0.023 Uiso 1 1 calc R . .
O6 O 0.4859(5) 0.5757(4) 0.2726(4) 0.0201(8) Uani 1 1 d U . .
N2 N 0.9524(5) 0.0327(4) 0.2970(4) 0.0105(7) Uani 1 1 d U . .
C8 C 0.8228(7) 0.0221(5) 0.3821(4) 0.0130(8) Uani 1 1 d U . .
C13 C 0.6710(6) 0.1551(5) 0.3881(5) 0.0137(8) Uani 1 1 d U . .
O7 O 0.6931(4) 0.2589(3) 0.3174(3) 0.0142(7) Uani 1 1 d U . .
O8 O 0.5426(5) 0.1623(4) 0.4614(4) 0.0170(7) Uani 1 1 d U . .
C9 C 0.8227(6) -0.0946(5) 0.4575(5) 0.0133(8) Uani 1 1 d U . .
H9 H 0.7257 -0.0967 0.5141 0.016 Uiso 1 1 calc R . .
C10 C 0.9703(7) -0.2103(5) 0.4482(5) 0.0149(9) Uani 1 1 d U . .
H10 H 0.9760 -0.2936 0.4987 0.018 Uiso 1 1 calc R . .
C11 C 1.1093(7) -0.2021(5) 0.3641(5) 0.0144(9) Uani 1 1 d U . .
H11 H 1.2113 -0.2796 0.3566 0.017 Uiso 1 1 calc R . .
C12 C 1.0968(6) -0.0796(5) 0.2916(5) 0.0125(8) Uani 1 1 d U . .
C14 C 1.2507(6) -0.0689(5) 0.2044(5) 0.0133(8) Uani 1 1 d U . .
O9 O 1.3293(5) 0.0160(4) 0.2424(3) 0.0171(7) Uani 1 1 d U . .
H1O9 H 1.4233 0.0104 0.1990 0.026 Uiso 1 1 calc R . .
O10 O 1.2942(5) -0.1387(4) 0.1139(3) 0.0176(7) Uani 1 1 d U . .

loop_
_atom_site_aniso_label
_atom_site_aniso_U_11
_atom_site_aniso_U_22
_atom_site_aniso_U_33
_atom_site_aniso_U_23
_atom_site_aniso_U_13
_atom_site_aniso_U_12
O1 0.0223(18) 0.0089(16) 0.0135(16) -0.0051(13) 0.0053(14) 0.0019(13)
O2 0.0094(16) 0.0203(18) 0.0167(17) -0.0017(14) 0.0032(13) -0.0026(13)
Pt 0.00874(8) 0.00842(9) 0.00924(9) -0.00063(5) 0.00229(5) -0.00154(6)
N1 0.0087(17) 0.0122(17) 0.0117(17) -0.0011(13) 0.0014(13) -0.0026(13)
C1 0.0008(17) 0.0112(19) 0.0138(19) 0.0096(15) 0.0019(14) 0.0017(14)
C6 0.010(2) 0.0105(19) 0.015(2) -0.0011(15) 0.0006(15) -0.0037(15)
O3 0.0149(16) 0.0142(16) 0.0113(15) -0.0019(12) 0.0043(12) -0.0007(13)
O4 0.0157(17) 0.0179(18) 0.0128(16) -0.0042(13) 0.0049(13) -0.0029(14)
C2 0.016(2) 0.016(2) 0.0097(19) 0.0005(16) -0.0014(16) -0.0051(17)
C3 0.018(2) 0.013(2) 0.016(2) -0.0004(17) -0.0041(18) -0.0046(17)
C4 0.013(2) 0.015(2) 0.017(2) -0.0011(17) -0.0019(17) -0.0023(17)
C5 0.011(2) 0.015(2) 0.0135(19) -0.0028(16) 0.0005(16) -0.0048(16)
C7 0.016(2) 0.011(2) 0.0129(19) 0.0012(16) 0.0032(16) -0.0028(17)
O5 0.0150(16) 0.0176(17) 0.0120(16) -0.0038(13) 0.0031(12) -0.0039(13)
O6 0.0161(16) 0.0191(18) 0.0203(18) -0.0018(15) 0.0050(14) 0.0012(14)
N2 0.0099(17) 0.0106(16) 0.0108(18) -0.0027(13) 0.0027(13) -0.0026(13)
C8 0.029(2) 0.0078(18) 0.0047(18) -0.0045(14) 0.0034(16) -0.0080(16)
C13 0.013(2) 0.0125(19) 0.015(2) -0.0002(17) 0.0031(16) -0.0044(16)
O7 0.0113(16) 0.0112(15) 0.0186(17) -0.0002(13) 0.0066(12) -0.0022(12)
O8 0.0122(16) 0.0155(17) 0.0221(18) -0.0007(14) 0.0091(13) -0.0034(13)
C9 0.011(2) 0.016(2) 0.014(2) -0.0014(16) 0.0022(16) -0.0049(16)
C10 0.015(2) 0.012(2) 0.017(2) 0.0018(17) 0.0003(17) -0.0043(16)
C11 0.014(2) 0.0096(19) 0.019(2) -0.0030(16) 0.0012(17) -0.0020(17)
C12 0.0123(19) 0.0124(19) 0.012(2) -0.0055(16) 0.0023(15) -0.0021(15)
C14 0.011(2) 0.010(2) 0.013(2) 0.0019(15) 0.0011(15) 0.0040(15)
O9 0.0111(16) 0.0246(19) 0.0168(17) -0.0038(14) 0.0050(13) -0.0068(14)
O10 0.0210(18) 0.0149(17) 0.0144(16) -0.0003(13) 0.0055(14) -0.0023(14)

loop_
_atom_type_symbol
_atom_type_description
_atom_type_scat_dispersion_real
_atom_type_scat_dispersion_imag
_atom_type_scat_source
C C 0.0033 0.0016 'International Tables Vol C Tables 4.2.6.8 and 6.1.1.4'
H H 0.0000 0.0000 'International Tables Vol C Tables 4.2.6.8 and 6.1.1.4'
N N 0.0061 0.0033 'International Tables Vol C Tables 4.2.6.8 and 6.1.1.4'
O O 0.0106 0.0060 'International Tables Vol C Tables 4.2.6.8 and 6.1.1.4'
Pt Pt -1.7033 8.3905 'International Tables Vol C Tables 4.2.6.8 and 6.1.1.4'

loop_
_geom_angle_atom_site_label_1
_geom_angle_atom_site_label_2
_geom_angle_atom_site_label_3
_geom_angle
_geom_angle_site_symmetry_1
_geom_angle_site_symmetry_3
_geom_angle_publ_flag
H1O1 O1 H2O1 111(7) . . ?
H1O2 O2 H2O2 106(6) . . ?
N2 Pt O7 81.36(14) . . ?
N2 Pt N1 176.17(15) . . ?
O7 Pt N1 97.15(15) . . ?
N2 Pt O3 99.81(15) . . ?
O7 Pt O3 173.57(14) . . ?
N1 Pt O3 81.27(15) . . ?
C1 N1 C5 118.0(4) . . ?
C1 N1 Pt 113.3(3) . . ?
C5 N1 Pt 128.4(3) . . ?
N1 C1 C2 125.0(4) . . ?
N1 C1 C6 114.4(4) . . ?
C2 C1 C6 120.6(4) . . ?
O4 C6 O3 123.7(4) . . ?
O4 C6 C1 121.7(4) . . ?
O3 C6 C1 114.4(4) . . ?
C6 O3 Pt 114.1(3) . . ?
C1 C2 C3 116.4(4) . . ?
C1 C2 H2 121.8 . . ?
C3 C2 H2 121.8 . . ?
C4 C3 C2 118.9(5) . . ?
C4 C3 H3 120.5 . . ?
C2 C3 H3 120.5 . . ?
C5 C4 C3 119.7(5) . . ?
C5 C4 H4 120.1 . . ?
C3 C4 H4 120.1 . . ?
N1 C5 C4 121.4(4) . . ?
N1 C5 C7 119.3(4) . . ?
C4 C5 C7 119.1(4) . . ?
O6 C7 O5 126.5(5) . . ?
O6 C7 C5 120.9(5) . . ?
O5 C7 C5 112.5(4) . . ?
C7 O5 H1O5 109.5 . . ?
C8 N2 C12 116.7(4) . . ?
C8 N2 Pt 113.8(3) . . ?
C12 N2 Pt 129.5(3) . . ?
N2 C8 C9 125.0(4) . . ?
N2 C8 C13 113.4(4) . . ?
C9 C8 C13 121.6(4) . . ?
O8 C13 O7 123.5(4) . . ?
O8 C13 C8 121.3(4) . . ?
O7 C13 C8 115.1(4) . . ?
C13 O7 Pt 114.8(3) . . ?
C8 C9 C10 117.5(4) . . ?
C8 C9 H9 121.2 . . ?
C10 C9 H9 121.2 . . ?
C11 C10 C9 119.1(4) . . ?
C11 C10 H10 120.4 . . ?
C9 C10 H10 120.4 . . ?
C12 C11 C10 119.1(4) . . ?
C12 C11 H11 120.4 . . ?
C10 C11 H11 120.4 . . ?
N2 C12 C11 122.5(4) . . ?
N2 C12 C14 118.3(4) . . ?
C11 C12 C14 119.2(4) . . ?
O10 C14 O9 126.9(5) . . ?
O10 C14 C12 121.0(5) . . ?
O9 C14 C12 112.0(4) . . ?
C14 O9 H1O9 109.5 . . ?

loop_
_geom_bond_atom_site_label_1
_geom_bond_atom_site_label_2
_geom_bond_distance
_geom_bond_site_symmetry_2
_geom_bond_publ_flag
O1 H1O1 0.84(2) . ?
O1 H2O1 0.83(2) . ?
O2 H1O2 0.84(2) . ?
O2 H2O2 0.83(2) . ?
Pt N2 1.997(4) . ?
Pt O7 1.998(3) . ?
Pt N1 2.000(4) . ?
Pt O3 2.005(3) . ?
N1 C1 1.318(6) . ?
N1 C5 1.344(6) . ?
C1 C2 1.387(6) . ?
C1 C6 1.532(6) . ?
C6 O4 1.228(6) . ?
C6 O3 1.290(6) . ?
C2 C3 1.403(7) . ?
C2 H2 0.9500 . ?
C3 C4 1.385(7) . ?
C3 H3 0.9500 . ?
C4 C5 1.384(7) . ?
C4 H4 0.9500 . ?
C5 C7 1.514(7) . ?
C7 O6 1.214(6) . ?
C7 O5 1.297(6) . ?
O5 H1O5 0.8400 . ?
N2 C8 1.347(6) . ?
N2 C12 1.353(6) . ?
C8 C9 1.368(6) . ?
C8 C13 1.521(7) . ?
C13 O8 1.230(6) . ?
C13 O7 1.288(6) . ?
C9 C10 1.393(7) . ?
C9 H9 0.9500 . ?
C10 C11 1.391(7) . ?
C10 H10 0.9500 . ?
C11 C12 1.382(7) . ?
C11 H11 0.9500 . ?
C12 C14 1.508(7) . ?
C14 O10 1.216(6) . ?
C14 O9 1.302(6) . ?
O9 H1O9 0.8400 . ?

loop_
_geom_hbond_atom_site_label_D
_geom_hbond_atom_site_label_H
_geom_hbond_atom_site_label_A
_geom_hbond_distance_DH
_geom_hbond_distance_HA
_geom_hbond_distance_DA
_geom_hbond_angle_DHA
_geom_hbond_site_symmetry_A
O1 H1O1 O8 0.84(2) 1.89(2) 2.730(5) 173(7) .
O1 H2O1 O6 0.83(2) 2.07(3) 2.851(5) 156(7) .
O2 H1O2 O4 0.84(2) 1.90(2) 2.724(5) 169(7) 2_755
O2 H2O2 O10 0.83(2) 2.01(2) 2.838(5) 175(7) 2_755
O5 H1O5 O1 0.84 1.72 2.555(5) 172.9 2_666
O9 H1O9 O2 0.84 1.69 2.522(5) 170.2 1_655

loop_
_geom_torsion_atom_site_label_1
_geom_torsion_atom_site_label_2
_geom_torsion_atom_site_label_3
_geom_torsion_atom_site_label_4
_geom_torsion
_geom_torsion_site_symmetry_1
_geom_torsion_site_symmetry_2
_geom_torsion_site_symmetry_3
_geom_torsion_site_symmetry_4
_geom_torsion_publ_flag
N2 Pt N1 C1 -94(2) . . . . ?
O7 Pt N1 C1 -160.4(3) . . . . ?
O3 Pt N1 C1 13.3(3) . . . . ?
N2 Pt N1 C5 80(2) . . . . ?
O7 Pt N1 C5 13.6(4) . . . . ?
O3 Pt N1 C5 -172.7(4) . . . . ?
C5 N1 C1 C2 -8.6(7) . . . . ?
Pt N1 C1 C2 166.1(4) . . . . ?
C5 N1 C1 C6 175.2(4) . . . . ?
Pt N1 C1 C6 -10.1(5) . . . . ?
N1 C1 C6 O4 -176.3(4) . . . . ?
C2 C1 C6 O4 7.3(7) . . . . ?
N1 C1 C6 O3 -2.0(6) . . . . ?
C2 C1 C6 O3 -178.3(4) . . . . ?
O4 C6 O3 Pt -172.7(4) . . . . ?
C1 C6 O3 Pt 13.1(5) . . . . ?
N2 Pt O3 C6 161.6(3) . . . . ?
O7 Pt O3 C6 61.7(13) . . . . ?
N1 Pt O3 C6 -14.6(3) . . . . ?
N1 C1 C2 C3 4.0(7) . . . . ?
C6 C1 C2 C3 180.0(4) . . . . ?
C1 C2 C3 C4 0.6(7) . . . . ?
C2 C3 C4 C5 -0.4(7) . . . . ?
C1 N1 C5 C4 8.5(7) . . . . ?
Pt N1 C5 C4 -165.2(4) . . . . ?
C1 N1 C5 C7 -167.8(4) . . . . ?
Pt N1 C5 C7 18.4(6) . . . . ?
C3 C4 C5 N1 -4.3(7) . . . . ?
C3 C4 C5 C7 172.1(4) . . . . ?
N1 C5 C7 O6 -132.0(5) . . . . ?
C4 C5 C7 O6 51.5(7) . . . . ?
N1 C5 C7 O5 51.7(6) . . . . ?
C4 C5 C7 O5 -124.8(5) . . . . ?
O7 Pt N2 C8 9.4(3) . . . . ?
N1 Pt N2 C8 -58(2) . . . . ?
O3 Pt N2 C8 -164.2(3) . . . . ?
O7 Pt N2 C12 -173.5(4) . . . . ?
N1 Pt N2 C12 119(2) . . . . ?
O3 Pt N2 C12 13.0(4) . . . . ?
C12 N2 C8 C9 -3.4(7) . . . . ?
Pt N2 C8 C9 174.1(4) . . . . ?
C12 N2 C8 C13 176.4(4) . . . . ?
Pt N2 C8 C13 -6.0(5) . . . . ?
N2 C8 C13 O8 -179.8(5) . . . . ?
C9 C8 C13 O8 0.0(8) . . . . ?
N2 C8 C13 O7 -3.6(6) . . . . ?
C9 C8 C13 O7 176.2(4) . . . . ?
O8 C13 O7 Pt -172.3(4) . . . . ?
C8 C13 O7 Pt 11.6(5) . . . . ?
N2 Pt O7 C13 -11.7(3) . . . . ?
N1 Pt O7 C13 164.7(3) . . . . ?
O3 Pt O7 C13 89.3(12) . . . . ?
N2 C8 C9 C10 1.8(7) . . . . ?
C13 C8 C9 C10 -178.0(4) . . . . ?
C8 C9 C10 C11 0.1(7) . . . . ?
C9 C10 C11 C12 -0.3(7) . . . . ?
C8 N2 C12 C11 3.2(7) . . . . ?
Pt N2 C12 C11 -173.9(4) . . . . ?
C8 N2 C12 C14 -175.8(4) . . . . ?
Pt N2 C12 C14 7.1(6) . . . . ?
C10 C11 C12 N2 -1.4(7) . . . . ?
C10 C11 C12 C14 177.5(5) . . . . ?
N2 C12 C14 O10 -117.5(5) . . . . ?
C11 C12 C14 O10 63.5(6) . . . . ?
N2 C12 C14 O9 65.4(6) . . . . ?
C11 C12 C14 O9 -113.6(5) . . . . ?
